data_4079608
loop_
_publ_author_name
'Fischer, Reinald'
'Suxdorf, Regina'
'G\"orls, Helmar'
'Westerhausen, Matthias'

_publ_section_title
;
 Synthesis, Crystal Structures, and Solution Behavior of Organomagnesium
 Derivatives of Alkane-1,4-diide as Well as -1,5-diide
;
_journal_issue 21
_journal_name_full Organometallics
_journal_page_first 7579
_journal_paper_doi 10.1021/om300880f
_journal_volume 31
_journal_year 2012
_chemical_formula_moiety 'C26 H52 Mg2 O4'
_chemical_formula_sum 'C26 H52 Mg2 O4'
_chemical_formula_weight 477.30
_space_group_IT_number 2
_symmetry_cell_setting triclinic
_symmetry_space_group_name_Hall '-P 1'
_symmetry_space_group_name_H-M 'P -1'
_atom_sites_solution_hydrogens geom
_atom_sites_solution_primary direct
_atom_sites_solution_secondary difmap
_audit_creation_method SHELXL-97
_cell_angle_alpha 91.689(3)
_cell_angle_beta 114.048(2)
_cell_angle_gamma 93.273(2)
_cell_formula_units_Z 1
_cell_length_a 8.7409(4)
_cell_length_b 9.3138(4)
_cell_length_c 9.5751(5)
_cell_measurement_reflns_used 4426
_cell_measurement_temperature 133(2)
_cell_measurement_theta_max 27.51
_cell_measurement_theta_min 2.66
_cell_volume 709.51(6)
_computing_cell_refinement DENZO
_computing_data_collection COLLECT
_computing_data_reduction DENZO
_computing_molecular_graphics SHELXTL/PC
_computing_publication_material SHELXL-97
_computing_structure_refinement 'SHELXL-97 (Sheldrick, 2008)'
_computing_structure_solution 'SHELXS-97 (Sheldrick, 2008)'
_diffrn_ambient_temperature 133(2)
_diffrn_measured_fraction_theta_full 0.982
_diffrn_measured_fraction_theta_max 0.982
_diffrn_measurement_device_type KappaCCD
_diffrn_measurement_method 'phi- + omega-scan'
_diffrn_radiation_monochromator graphite
_diffrn_radiation_source 'fine-focus sealed tube'
_diffrn_radiation_type MoK\a
_diffrn_radiation_wavelength 0.71073
_diffrn_reflns_av_R_equivalents 0.0160
_diffrn_reflns_av_sigmaI/netI 0.0298
_diffrn_reflns_limit_h_max 11
_diffrn_reflns_limit_h_min -11
_diffrn_reflns_limit_k_max 12
_diffrn_reflns_limit_k_min -10
_diffrn_reflns_limit_l_max 12
_diffrn_reflns_limit_l_min -12
_diffrn_reflns_number 4426
_diffrn_reflns_theta_full 27.51
_diffrn_reflns_theta_max 27.51
_diffrn_reflns_theta_min 2.66
_exptl_absorpt_coefficient_mu 0.112
_exptl_absorpt_correction_type none
_exptl_crystal_colour colourless
_exptl_crystal_density_diffrn 1.117
_exptl_crystal_density_method 'not measured'
_exptl_crystal_description prism
_exptl_crystal_F_000 264
_exptl_crystal_size_max 0.06
_exptl_crystal_size_mid 0.06
_exptl_crystal_size_min 0.05
_refine_diff_density_max 0.305
_refine_diff_density_min -0.177
_refine_diff_density_rms 0.044
_refine_ls_extinction_method none
_refine_ls_goodness_of_fit_ref 1.023
_refine_ls_hydrogen_treatment refall
_refine_ls_matrix_type full
_refine_ls_number_parameters 249
_refine_ls_number_reflns 3196
_refine_ls_number_restraints 0
_refine_ls_restrained_S_all 1.023
_refine_ls_R_factor_all 0.0470
_refine_ls_R_factor_gt 0.0406
_refine_ls_shift/su_max 0.001
_refine_ls_shift/su_mean 0.000
_refine_ls_structure_factor_coef Fsqd
_refine_ls_weighting_details 'calc w=1/[\s^2^(Fo^2^)+(0.0477P)^2^+0.4304P] where P=(Fo^2^+2Fc^2^)/3'
_refine_ls_weighting_scheme calc
_refine_ls_wR_factor_gt 0.1013
_refine_ls_wR_factor_ref 0.1092
_reflns_number_gt 2868
_reflns_number_total 3196
_reflns_threshold_expression >2sigma(I)
_cod_data_source_file om300880f_si_001.cif
_cod_data_source_block FO4254
_cod_database_code 4079608

loop_
_symmetry_equiv_pos_as_xyz
'x, y, z'
'-x, -y, -z'

loop_
_atom_site_label
_atom_site_type_symbol
_atom_site_fract_x
_atom_site_fract_y
_atom_site_fract_z
_atom_site_U_iso_or_equiv
_atom_site_adp_type
_atom_site_occupancy
_atom_site_symmetry_multiplicity
_atom_site_calc_flag
Mg1 Mg 0.41577(5) 0.13581(5) 0.72345(5) 0.01776(14) Uani 1 1 d
O1 O 0.25003(12) 0.28242(11) 0.73904(12) 0.0253(2) Uani 1 1 d
O2 O 0.36428(13) 0.18782(11) 0.49909(11) 0.0245(2) Uani 1 1 d
C1 C 0.28214(18) -0.07398(14) 0.67319(15) 0.0207(3) Uani 1 1 d
H1B H 0.312(2) -0.135(2) 0.601(2) 0.031(5) Uiso 1 1 d
H1A H 0.165(3) -0.049(2) 0.609(2) 0.037(5) Uiso 1 1 d
C2 C 0.27390(18) -0.16608(15) 0.80074(16) 0.0215(3) Uani 1 1 d
H2B H 0.384(2) -0.210(2) 0.858(2) 0.029(5) Uiso 1 1 d
H2A H 0.191(2) -0.246(2) 0.762(2) 0.030(5) Uiso 1 1 d
C3 C 0.23240(17) -0.08014(14) 0.91804(16) 0.0196(3) Uani 1 1 d
H3B H 0.135(2) -0.0225(18) 0.8613(19) 0.020(4) Uiso 1 1 d
H3A H 0.326(2) -0.007(2) 0.974(2) 0.026(4) Uiso 1 1 d
C4 C 0.19508(17) -0.17217(15) 1.03170(16) 0.0205(3) Uani 1 1 d
H4B H 0.096(2) -0.2418(19) 0.966(2) 0.026(4) Uiso 1 1 d
H4A H 0.155(2) -0.1083(19) 1.091(2) 0.024(4) Uiso 1 1 d
C5 C 0.34465(17) -0.24998(15) 1.13919(16) 0.0217(3) Uani 1 1 d
H5B H 0.369(2) -0.329(2) 1.078(2) 0.030(5) Uiso 1 1 d
H5A H 0.308(2) -0.300(2) 1.211(2) 0.036(5) Uiso 1 1 d
C6 C 0.2792(2) 0.38423(18) 0.86658(18) 0.0284(3) Uani 1 1 d
H6B H 0.340(2) 0.469(2) 0.852(2) 0.033(5) Uiso 1 1 d
H6A H 0.348(3) 0.337(2) 0.960(3) 0.043(6) Uiso 1 1 d
C7 C 0.1067(2) 0.41483(18) 0.85565(18) 0.0283(3) Uani 1 1 d
H7B H 0.106(3) 0.512(2) 0.898(2) 0.043(6) Uiso 1 1 d
H7A H 0.069(3) 0.348(2) 0.909(3) 0.048(6) Uiso 1 1 d
C8 C 0.0001(2) 0.39605(18) 0.68454(19) 0.0304(3) Uani 1 1 d
H8B H 0.017(3) 0.480(2) 0.633(2) 0.046(6) Uiso 1 1 d
H8A H -0.118(3) 0.380(2) 0.656(3) 0.049(6) Uiso 1 1 d
C9 C 0.07234(19) 0.26917(18) 0.63787(19) 0.0319(4) Uani 1 1 d
H9B H 0.063(3) 0.269(2) 0.532(2) 0.038(5) Uiso 1 1 d
H9A H 0.020(3) 0.179(2) 0.656(2) 0.044(6) Uiso 1 1 d
C10 C 0.4057(2) 0.33019(16) 0.46093(18) 0.0310(4) Uani 1 1 d
H10B H 0.381(3) 0.401(2) 0.523(2) 0.038(5) Uiso 1 1 d
H10A H 0.530(3) 0.338(2) 0.481(2) 0.040(5) Uiso 1 1 d
C11 C 0.2988(3) 0.33755(18) 0.29148(19) 0.0348(4) Uani 1 1 d
H11B H 0.346(3) 0.402(3) 0.247(3) 0.051(6) Uiso 1 1 d
H11A H 0.181(3) 0.367(2) 0.274(3) 0.050(6) Uiso 1 1 d
C12 C 0.2839(2) 0.18193(16) 0.23166(16) 0.0240(3) Uani 1 1 d
H12A H 0.383(3) 0.158(2) 0.219(2) 0.035(5) Uiso 1 1 d
H12B H 0.189(2) 0.160(2) 0.135(2) 0.031(5) Uiso 1 1 d
C13 C 0.2679(2) 0.09972(16) 0.35957(16) 0.0263(3) Uani 1 1 d
H13B H 0.151(3) 0.089(2) 0.349(2) 0.036(5) Uiso 1 1 d
H13A H 0.317(3) 0.005(2) 0.371(2) 0.036(5) Uiso 1 1 d

loop_
_atom_site_aniso_label
_atom_site_aniso_U_11
_atom_site_aniso_U_22
_atom_site_aniso_U_33
_atom_site_aniso_U_23
_atom_site_aniso_U_13
_atom_site_aniso_U_12
Mg1 0.0172(2) 0.0181(2) 0.0162(2) 0.00014(16) 0.00525(17) 0.00027(16)
O1 0.0193(5) 0.0267(5) 0.0238(5) -0.0092(4) 0.0031(4) 0.0035(4)
O2 0.0340(6) 0.0193(5) 0.0165(5) -0.0009(4) 0.0079(4) -0.0069(4)
C1 0.0234(7) 0.0186(6) 0.0179(6) 0.0001(5) 0.0066(5) -0.0009(5)
C2 0.0248(7) 0.0176(6) 0.0214(6) -0.0002(5) 0.0093(5) -0.0011(5)
C3 0.0183(6) 0.0188(6) 0.0203(6) 0.0015(5) 0.0064(5) 0.0016(5)
C4 0.0165(6) 0.0237(7) 0.0208(6) 0.0002(5) 0.0076(5) -0.0004(5)
C5 0.0202(6) 0.0233(7) 0.0196(6) 0.0033(5) 0.0063(5) -0.0014(5)
C6 0.0268(7) 0.0305(8) 0.0257(7) -0.0093(6) 0.0091(6) 0.0018(6)
C7 0.0289(8) 0.0311(8) 0.0284(8) -0.0018(6) 0.0156(6) 0.0030(6)
C8 0.0254(8) 0.0323(8) 0.0319(8) -0.0001(6) 0.0093(6) 0.0082(6)
C9 0.0200(7) 0.0332(8) 0.0313(8) -0.0098(6) -0.0004(6) 0.0052(6)
C10 0.0458(10) 0.0203(7) 0.0228(7) 0.0005(6) 0.0112(7) -0.0076(6)
C11 0.0535(11) 0.0236(8) 0.0242(8) 0.0046(6) 0.0123(7) 0.0052(7)
C12 0.0276(7) 0.0255(7) 0.0177(6) 0.0013(5) 0.0075(6) 0.0054(6)
C13 0.0320(8) 0.0254(7) 0.0172(6) -0.0037(5) 0.0068(6) -0.0049(6)

loop_
_atom_type_symbol
_atom_type_description
_atom_type_scat_dispersion_real
_atom_type_scat_dispersion_imag
_atom_type_scat_source
C C 0.0033 0.0016 'International Tables Vol C Tables 4.2.6.8 and 6.1.1.4'
H H 0.0000 0.0000 'International Tables Vol C Tables 4.2.6.8 and 6.1.1.4'
O O 0.0106 0.0060 'International Tables Vol C Tables 4.2.6.8 and 6.1.1.4'
Mg Mg 0.0486 0.0363 'International Tables Vol C Tables 4.2.6.8 and 6.1.1.4'

loop_
_geom_angle_atom_site_label_1
_geom_angle_atom_site_label_2
_geom_angle_atom_site_label_3
_geom_angle
_geom_angle_site_symmetry_1
_geom_angle_site_symmetry_3
O2 Mg1 O1 91.16(5) . .
O2 Mg1 C1 98.09(5) . .
O1 Mg1 C1 106.82(5) . .
O2 Mg1 C5 104.92(5) . 2_657
O1 Mg1 C5 101.10(5) . 2_657
C1 Mg1 C5 143.19(6) . 2_657
C9 O1 C6 109.54(11) . .
C9 O1 Mg1 121.99(8) . .
C6 O1 Mg1 126.79(9) . .
C13 O2 C10 109.69(11) . .
C13 O2 Mg1 127.38(9) . .
C10 O2 Mg1 122.54(8) . .
C2 C1 Mg1 121.58(9) . .
C2 C1 H1B 109.2(11) . .
Mg1 C1 H1B 112.0(11) . .
C2 C1 H1A 107.3(12) . .
Mg1 C1 H1A 101.1(11) . .
H1B C1 H1A 103.8(16) . .
C3 C2 C1 112.76(11) . .
C3 C2 H2B 107.9(11) . .
C1 C2 H2B 111.3(11) . .
C3 C2 H2A 107.0(11) . .
C1 C2 H2A 112.4(11) . .
H2B C2 H2A 105.0(16) . .
C4 C3 C2 114.33(11) . .
C4 C3 H3B 110.4(10) . .
C2 C3 H3B 108.3(10) . .
C4 C3 H3A 109.7(10) . .
C2 C3 H3A 109.1(10) . .
H3B C3 H3A 104.6(14) . .
C3 C4 C5 114.49(11) . .
C3 C4 H4B 105.2(10) . .
C5 C4 H4B 112.3(10) . .
C3 C4 H4A 107.0(10) . .
C5 C4 H4A 110.6(10) . .
H4B C4 H4A 106.8(14) . .
C4 C5 Mg1 121.81(9) . 2_657
C4 C5 H5B 109.3(11) . .
Mg1 C5 H5B 105.8(11) 2_657 .
C4 C5 H5A 107.1(12) . .
Mg1 C5 H5A 106.7(12) 2_657 .
H5B C5 H5A 105.0(15) . .
O1 C6 C7 105.57(12) . .
O1 C6 H6B 106.6(12) . .
C7 C6 H6B 112.4(11) . .
O1 C6 H6A 106.4(12) . .
C7 C6 H6A 114.2(12) . .
H6B C6 H6A 111.0(17) . .
C6 C7 C8 102.41(12) . .
C6 C7 H7B 111.8(13) . .
C8 C7 H7B 112.6(13) . .
C6 C7 H7A 111.0(14) . .
C8 C7 H7A 110.9(14) . .
H7B C7 H7A 108.1(18) . .
C9 C8 C7 102.26(13) . .
C9 C8 H8B 109.3(13) . .
C7 C8 H8B 110.6(13) . .
C9 C8 H8A 112.2(14) . .
C7 C8 H8A 114.9(13) . .
H8B C8 H8A 107.6(18) . .
O1 C9 C8 105.10(12) . .
O1 C9 H9B 107.8(12) . .
C8 C9 H9B 114.3(12) . .
O1 C9 H9A 109.2(13) . .
C8 C9 H9A 109.5(13) . .
H9B C9 H9A 110.8(17) . .
O2 C10 C11 105.30(12) . .
O2 C10 H10B 108.6(12) . .
C11 C10 H10B 112.9(12) . .
O2 C10 H10A 108.3(12) . .
C11 C10 H10A 109.9(12) . .
H10B C10 H10A 111.5(17) . .
C10 C11 C12 102.62(12) . .
C10 C11 H11B 111.8(15) . .
C12 C11 H11B 114.2(15) . .
C10 C11 H11A 110.4(13) . .
C12 C11 H11A 108.8(13) . .
H11B C11 H11A 108.8(19) . .
C13 C12 C11 102.07(12) . .
C13 C12 H12A 109.9(12) . .
C11 C12 H12A 111.4(12) . .
C13 C12 H12B 112.2(11) . .
C11 C12 H12B 113.1(11) . .
H12A C12 H12B 108.2(16) . .
O2 C13 C12 105.57(11) . .
O2 C13 H13B 107.4(12) . .
C12 C13 H13B 111.7(12) . .
O2 C13 H13A 107.6(12) . .
C12 C13 H13A 112.9(12) . .
H13B C13 H13A 111.3(17) . .

loop_
_geom_bond_atom_site_label_1
_geom_bond_atom_site_label_2
_geom_bond_distance
_geom_bond_site_symmetry_2
Mg1 O2 2.0859(11) .
Mg1 O1 2.0918(11) .
Mg1 C1 2.1540(14) .
Mg1 C5 2.1598(14) 2_657
O1 C9 1.4529(17) .
O1 C6 1.4512(17) .
O2 C13 1.4515(16) .
O2 C10 1.4506(17) .
C1 C2 1.5358(19) .
C1 H1B 1.003(19) .
C1 H1A 1.00(2) .
C2 C3 1.5317(19) .
C2 H2B 1.009(19) .
C2 H2A 0.96(2) .
C3 C4 1.5291(18) .
C3 H3B 1.000(17) .
C3 H3A 0.989(19) .
C4 C5 1.5327(19) .
C4 H4B 1.016(19) .
C4 H4A 0.981(18) .
C5 Mg1 2.1598(14) 2_657
C5 H5B 1.013(19) .
C5 H5A 0.99(2) .
C6 C7 1.513(2) .
C6 H6B 0.97(2) .
C6 H6A 0.99(2) .
C7 C8 1.518(2) .
C7 H7B 0.98(2) .
C7 H7A 0.95(2) .
C8 C9 1.510(2) .
C8 H8B 0.98(2) .
C8 H8A 0.96(2) .
C9 H9B 0.98(2) .
C9 H9A 0.98(2) .
C10 C11 1.513(2) .
C10 H10B 0.96(2) .
C10 H10A 1.02(2) .
C11 C12 1.521(2) .
C11 H11B 0.92(2) .
C11 H11A 1.03(2) .
C12 C13 1.513(2) .
C12 H12A 0.96(2) .
C12 H12B 0.96(2) .
C13 H13B 0.98(2) .
C13 H13A 0.99(2) .
